data_1100331
loop_
_publ_author_name
'Grotjahn, D. B.'
'Kroll, F. E. K.'
'Schaefer, T.'
'Harms, K.'
'Doetz, K. H.'

_publ_section_title
;
 Reactions of complex ligands. 45. (Acylamino)carbene complexes:
 synthesis, structure, and reactivity
;
_journal_coden_ASTM ORGND7
_journal_issue 1
_journal_name_full Organometallics
_journal_page_first 298
_journal_page_last 310
_journal_paper_doi 10.1021/om00037a052
_journal_volume 11
_journal_year 1992
_chemical_formula_sum 'C17 H17 Cr N O6'
_space_group_IT_number 15
_symmetry_cell_setting monoclinic
_symmetry_space_group_name_Hall '-C 2yc'
_symmetry_space_group_name_H-M 'C 1 2/c 1'
_cell_angle_alpha 90
_cell_angle_beta 111.66(1)
_cell_angle_gamma 90
_cell_formula_units_Z 8
_cell_length_a 23.355(5)
_cell_length_b 11.187
_cell_length_c 15.629
_cod_original_sg_symbol_H-M 'C 2/c'
_cod_original_formula_sum 'C17 H17 Cr1 N1 O6'
_cod_database_code 1100331

loop_
_symmetry_equiv_pos_site_id
_symmetry_equiv_pos_as_xyz
1 x,y,z
2 1/2+x,1/2+y,z
3 -x,y,1/2-z
4 1/2-x,1/2+y,1/2-z
5 -x,-y,-z
6 -1/2-x,-1/2-y,-z
7 x,-y,-1/2+z
8 -1/2+x,-1/2-y,-1/2+z

loop_
_atom_site_label
_atom_site_type_symbol
_atom_site_fract_x
_atom_site_fract_y
_atom_site_fract_z
Cr1 Cr 0.37167(3) 0.34727(6) 0.05959(4)
O1 O 0.3453(1) 0.2721(2) 0.1658(2)
O2 O 0.3377(1) 0.3246(2) 0.3013(2)
O3 O 0.2524(2) 0.4780(3) -0.0409(2)
O4 O 0.4097(1) 0.4534(3) -0.0853(2)
O5 O 0.5056(2) 0.2733(3) 0.1415(2)
O6 O 0.3309(2) 0.1305(3) -0.0633(3)
N1 N 0.3744(2) 0.4547(3) 0.2250(2)
C1 C 0.3898(2) 0.4799(3) 0.1501(2)
C2 C 0.4116(2) 0.6025(3) 0.1495(2)
C3 C 0.4566(2) 0.6259(4) 0.1142(2)
C4 C 0.4747(2) 0.7420(5) 0.1083(3)
C5 C 0.4475(2) 0.8379(5) 0.1313(3)
C6 C 0.4027(2) 0.8142(4) 0.1667(3)
C7 C 0.3855(2) 0.6991(4) 0.1765(3)
C8 C 0.4653(3) 0.9645(4) 0.1196(3)
C9 C 0.3517(2) 0.3434(4) 0.2285(3)
C10 C 0.3173(2) 0.2065(4) 0.3228(3)
C11 C 0.3676(2) 0.1159(5) 0.3349(4)
C12 C 0.3076(2) 0.2304(5) 0.4106(3)
C13 C 0.2580(2) 0.1731(5) 0.2462(3)
C14 C 0.2955(2) 0.4236(4) -0.0009(3)
C15 C 0.3945(2) 0.4139(4) -0.0282(3)
C16 C 0.4542(2) 0.2942(4) 0.1132(3)
C17 C 0.3463(2) 0.2102(4) -0.0139(3)
H1 H 0.382(2) 0.504(3) 0.268(2)
H2 H 0.4757(2) 0.5613(4) 0.0941(2)
H3 H 0.5077(2) 0.7557(5) 0.0867(3)
H4 H 0.3830(2) 0.8795(4) 0.1849(3)
H5 H 0.3550(2) 0.6854(4) 0.2030(3)
H6 H 0.4679(3) 0.9782(4) 0.0605(3)
H7 H 0.4381(3) 1.0222(4) 0.1299(3)
H8 H 0.5056(3) 0.9721(4) 0.1667(3)
H9 H 0.3599(2) 0.0411(5) 0.3588(4)
H10 H 0.3790(2) 0.1013(5) 0.2828(4)
H11 H 0.4005(2) 0.1571(5) 0.3817(4)
H12 H 0.2941(2) 0.1589(5) 0.4315(3)
H13 H 0.3462(2) 0.2558(5) 0.4558(3)
H14 H 0.2774(2) 0.2922(5) 0.4017(3)
H15 H 0.2423(2) 0.1041(5) 0.2668(3)
H16 H 0.2295(2) 0.2382(5) 0.2368(3)
H17 H 0.2630(2) 0.1549(5) 0.1893(3)

loop_
_atom_type_symbol
_atom_type_radius_bond
C 0.68
H 0.23
Cr 1.35
N 0.68
O 0.68
